data_7060225
loop_
_publ_author_name
'Shit, Madhusudan'
'Maity, Suvendu'
'Bera, Sachinath'
'Mudi, Prafullya Kumar'
'Biswas, Bhaskar'
'Weyherm\"uller, Thomas'
'Ghosh, Prasanta'

_publ_section_title
;
 Nickel(ii) di-aqua complex containing a water cluster: synthesis, X-ray
 structure and catecholase activity
;
_journal_issue 4
_journal_name_full 'New Journal of Chemistry'
_journal_page_first 2221
_journal_page_last 2227
_journal_paper_doi 10.1039/D0NJ05238H
_journal_volume 45
_journal_year 2021
_chemical_formula_moiety 'C15 H15 N Ni O6, 1.75(H2 O)'
_chemical_formula_sum 'C15 H18.5 N Ni O7.75'
_chemical_formula_weight 395.52
_space_group_crystal_system triclinic
_space_group_IT_number 2
_space_group_name_Hall '-P 1'
_space_group_name_H-M_alt 'P -1'
_atom_sites_solution_hydrogens mixed
_atom_sites_solution_primary direct
_atom_sites_solution_secondary difmap
_audit_block_code 7278
_audit_creation_date 2011-03-09
_audit_creation_method SHELXL-2018/3
_audit_update_record
;
2020-10-24 deposited with the CCDC.	2020-12-29 downloaded from the CCDC.
;
_cell_angle_alpha 81.497(9)
_cell_angle_beta 89.659(8)
_cell_angle_gamma 89.249(9)
_cell_formula_units_Z 8
_cell_length_a 12.343(2)
_cell_length_b 14.617(3)
_cell_length_c 18.348(3)
_cell_measurement_reflns_used 9132
_cell_measurement_temperature 100(2)
_cell_measurement_theta_max 66.1558
_cell_measurement_theta_min 2.4349
_cell_volume 3273.6(10)
_computing_cell_refinement 'SAINT software (Bruker AXS, 2004)'
_computing_data_collection 'PROTEUM2 (Bruker AXS, 2008)'
_computing_data_reduction 'SAINT software (Bruker AXS, 2004)'
_computing_structure_refinement 'SHELXL-2018/3 (Sheldrick, 2018)'
_computing_structure_solution 'SHELXS-97 (G. M. Sheldrick, 2008)'
_diffrn_ambient_temperature 100(2)
_diffrn_detector_area_resol_mean 66.67
_diffrn_measured_fraction_theta_full 0.961
_diffrn_measured_fraction_theta_max 0.961
_diffrn_measurement_device_type 'Bruker AXS X8 Proteum'
_diffrn_measurement_method 'CCD \f- and \w-scans'
_diffrn_radiation_monochromator 'focusing multilayer optic'
_diffrn_radiation_source '0.2 x 2mm^2^ focus rotating anode'
_diffrn_radiation_type CuK\a
_diffrn_radiation_wavelength 1.54178
_diffrn_reflns_av_R_equivalents 0.0503
_diffrn_reflns_av_unetI/netI 0.0406
_diffrn_reflns_Laue_measured_fraction_full 0.961
_diffrn_reflns_Laue_measured_fraction_max 0.961
_diffrn_reflns_limit_h_max 14
_diffrn_reflns_limit_h_min -14
_diffrn_reflns_limit_k_max 17
_diffrn_reflns_limit_k_min -16
_diffrn_reflns_limit_l_max 21
_diffrn_reflns_limit_l_min -21
_diffrn_reflns_number 74139
_diffrn_reflns_point_group_measured_fraction_full 0.961
_diffrn_reflns_point_group_measured_fraction_max 0.961
_diffrn_reflns_theta_full 66.924
_diffrn_reflns_theta_max 66.924
_diffrn_reflns_theta_min 2.435
_exptl_absorpt_coefficient_mu 2.114
_exptl_absorpt_correction_T_max 0.88345
_exptl_absorpt_correction_T_min 0.67295
_exptl_absorpt_correction_type gaussian
_exptl_absorpt_process_details 'SADABS (Bruker AXS, 2008)'
_exptl_crystal_colour green
_exptl_crystal_density_diffrn 1.605
_exptl_crystal_description plate
_exptl_crystal_F_000 1644
_exptl_crystal_size_max 0.26
_exptl_crystal_size_mid 0.12
_exptl_crystal_size_min 0.08
_refine_diff_density_max 1.047
_refine_diff_density_min -0.783
_refine_diff_density_rms 0.094
_refine_ls_extinction_method none
_refine_ls_goodness_of_fit_ref 1.101
_refine_ls_hydrogen_treatment mixed
_refine_ls_matrix_type full
_refine_ls_number_parameters 964
_refine_ls_number_reflns 11191
_refine_ls_number_restraints 30
_refine_ls_restrained_S_all 1.099
_refine_ls_R_factor_all 0.0701
_refine_ls_R_factor_gt 0.0643
_refine_ls_shift/su_max 0.001
_refine_ls_shift/su_mean 0.000
_refine_ls_structure_factor_coef Fsqd
_refine_ls_weighting_details 'w=1/[\s^2^(Fo^2^)+(0.0209P)^2^+18.3522P] where P=(Fo^2^+2Fc^2^)/3'
_refine_ls_weighting_scheme calc
_refine_ls_wR_factor_gt 0.1538
_refine_ls_wR_factor_ref 0.1572
_reflns_Friedel_coverage 0.000
_reflns_number_gt 9918
_reflns_number_total 11191
_reflns_threshold_expression 'I > 2\s(I)'
_cod_data_source_file d0nj05238h2.cif
_cod_data_source_block 7278new
_cod_depositor_comments 'Adding full bibliography for 7060225.cif.'
_cod_original_formula_sum 'C15 H18.50 N Ni O7.75'
_cod_database_code 7060225
_shelx_shelxl_version_number 2018/3
_shelx_space_group_comment
;
The symmetry employed for this shelxl refinement is uniquely defined
by the following loop, which should always be used as a source of
symmetry information in preference to the above space-group names.
They are only intended as comments.
;
_shelx_estimated_absorpt_t_min 0.555
_shelx_estimated_absorpt_t_max 0.849

loop_
_space_group_symop_operation_xyz
'x, y, z'
'-x, -y, -z'

loop_
_atom_site_label
_atom_site_type_symbol
_atom_site_fract_x
_atom_site_fract_y
_atom_site_fract_z
_atom_site_U_iso_or_equiv
_atom_site_adp_type
_atom_site_occupancy
_atom_site_site_symmetry_order
_atom_site_calc_flag
_atom_site_refinement_flags_posn
_atom_site_refinement_flags_adp
_atom_site_refinement_flags_occupancy
_atom_site_disorder_assembly
_atom_site_disorder_group
Ni1 Ni 0.61126(5) 0.14016(5) 0.28546(4) 0.01673(17) Uani 1 1 d . . . . .
Ni2 Ni 0.60674(6) 0.64119(5) 0.27421(4) 0.01901(18) Uani 1 1 d . . . . .
Ni3 Ni 0.89962(6) 0.38739(5) 0.27807(4) 0.01771(17) Uani 1 1 d . . . . .
Ni4 Ni 0.90537(6) -0.11133(5) 0.27769(4) 0.01776(17) Uani 1 1 d . . . . .
O101 O 0.7449(2) 0.1500(2) 0.22194(15) 0.0182(6) Uani 1 1 d . . . . .
C102 C 0.7184(3) 0.1579(3) 0.1508(2) 0.0179(8) Uani 1 1 d . . . . .
C103 C 0.7982(4) 0.1647(3) 0.0957(2) 0.0232(9) Uani 1 1 d . . . . .
H103 H 0.872593 0.164597 0.108768 0.028 Uiso 1 1 calc R U . . .
C104 C 0.7693(4) 0.1715(3) 0.0227(2) 0.0260(10) Uani 1 1 d . . . . .
H104 H 0.824005 0.176361 -0.014267 0.031 Uiso 1 1 calc R U . . .
C105 C 0.6612(4) 0.1713(3) 0.0024(2) 0.0270(10) Uani 1 1 d . . . . .
H105 H 0.642394 0.175117 -0.048098 0.032 Uiso 1 1 calc R U . . .
C106 C 0.5808(4) 0.1656(3) 0.0557(2) 0.0231(9) Uani 1 1 d . . . . .
H106 H 0.506690 0.165924 0.041969 0.028 Uiso 1 1 calc R U . . .
C107 C 0.6092(3) 0.1595(3) 0.1299(2) 0.0190(9) Uani 1 1 d . . . . .
N108 N 0.5331(3) 0.1539(2) 0.18910(19) 0.0182(7) Uani 1 1 d . . . . .
C109 C 0.4306(4) 0.1579(3) 0.1801(3) 0.0241(10) Uani 1 1 d . . . . .
H109 H 0.405917 0.166200 0.130562 0.029 Uiso 1 1 calc R U . . .
C110 C 0.3460(3) 0.1510(3) 0.2376(3) 0.0226(9) Uani 1 1 d . . . . .
C111 C 0.2397(4) 0.1572(3) 0.2107(3) 0.0274(10) Uani 1 1 d . . . . .
H111 H 0.228896 0.165977 0.158934 0.033 Uiso 1 1 calc R U . . .
C112 C 0.1499(4) 0.1510(3) 0.2565(3) 0.0296(11) Uani 1 1 d . . . . .
H112 H 0.078753 0.155555 0.236707 0.036 Uiso 1 1 calc R U . . .
C113 C 0.1663(4) 0.1380(3) 0.3320(3) 0.0285(10) Uani 1 1 d . . . . .
H113 H 0.105581 0.133376 0.364296 0.034 Uiso 1 1 calc R U . . .
C114 C 0.2696(4) 0.1317(3) 0.3610(3) 0.0264(10) Uani 1 1 d . . . . .
H114 H 0.279378 0.122970 0.412917 0.032 Uiso 1 1 calc R U . . .
C115 C 0.3596(3) 0.1380(3) 0.3144(3) 0.0223(9) Uani 1 1 d . . . . .
O116 O 0.4631(2) 0.1312(2) 0.34239(16) 0.0228(7) Uani 1 1 d . . . . .
C117 C 0.4753(4) 0.1218(3) 0.4215(2) 0.0259(10) Uani 1 1 d . . . . .
H11A H 0.440018 0.064330 0.444964 0.031 Uiso 1 1 calc R U . . .
H11B H 0.439452 0.174759 0.440160 0.031 Uiso 1 1 calc R U . . .
C118 C 0.5950(4) 0.1185(3) 0.4416(2) 0.0243(10) Uani 1 1 d . . . . .
O119 O 0.6648(2) 0.1243(2) 0.39119(16) 0.0234(7) Uani 1 1 d . . . . .
O120 O 0.6147(3) 0.1099(2) 0.50926(17) 0.0309(8) Uani 1 1 d . . . . .
O130 O 0.6054(2) 0.2815(2) 0.28335(16) 0.0210(6) Uani 1 1 d D . . . .
H131 H 0.655(3) 0.308(3) 0.258(2) 0.032 Uiso 1 1 d D U . . .
H132 H 0.600(4) 0.299(3) 0.3247(14) 0.032 Uiso 1 1 d D U . . .
O140 O 0.6131(2) -0.0004(2) 0.28909(17) 0.0222(6) Uani 1 1 d D . . . .
H141 H 0.661(3) -0.020(3) 0.262(2) 0.033 Uiso 1 1 d D U . . .
H142 H 0.596(4) -0.038(3) 0.3260(18) 0.033 Uiso 1 1 d D U . . .
O201 O 0.7503(2) 0.6523(2) 0.22053(16) 0.0226(6) Uani 1 1 d . . . . .
C202 C 0.7348(4) 0.6608(3) 0.1480(2) 0.0232(9) Uani 1 1 d . . . . .
C203 C 0.8216(4) 0.6703(3) 0.0974(3) 0.0310(11) Uani 1 1 d . . . . .
H203 H 0.893572 0.670714 0.115402 0.037 Uiso 1 1 calc R U . . .
C204 C 0.8050(4) 0.6789(4) 0.0234(3) 0.0360(12) Uani 1 1 d . . . . .
H204 H 0.865122 0.685814 -0.009380 0.043 Uiso 1 1 calc R U . . .
C205 C 0.6999(4) 0.6776(4) -0.0047(3) 0.0339(11) Uani 1 1 d . . . . .
H205 H 0.688622 0.683160 -0.056384 0.041 Uiso 1 1 calc R U . . .
C206 C 0.6137(4) 0.6681(3) 0.0427(2) 0.0266(10) Uani 1 1 d . . . . .
H206 H 0.542400 0.666184 0.023797 0.032 Uiso 1 1 calc R U . . .
C207 C 0.6291(4) 0.6613(3) 0.1186(2) 0.0226(9) Uani 1 1 d . . . . .
N208 N 0.5446(3) 0.6551(2) 0.17269(19) 0.0185(7) Uani 1 1 d . . . . .
C209 C 0.4452(4) 0.6635(3) 0.1555(2) 0.0233(9) Uani 1 1 d . . . . .
H209 H 0.429617 0.674453 0.104294 0.028 Uiso 1 1 calc R U . . .
C210 C 0.3513(3) 0.6581(3) 0.2054(2) 0.0215(9) Uani 1 1 d . . . . .
C211 C 0.2508(4) 0.6710(3) 0.1697(3) 0.0306(11) Uani 1 1 d . . . . .
H211 H 0.249401 0.684426 0.117432 0.037 Uiso 1 1 calc R U . . .
C212 C 0.1545(4) 0.6648(4) 0.2078(3) 0.0345(12) Uani 1 1 d . . . . .
H212 H 0.087536 0.673686 0.182331 0.041 Uiso 1 1 calc R U . . .
C213 C 0.1563(4) 0.6455(4) 0.2837(3) 0.0358(12) Uani 1 1 d . . . . .
H213 H 0.090137 0.640518 0.310572 0.043 Uiso 1 1 calc R U . . .
C214 C 0.2541(4) 0.6335(4) 0.3209(3) 0.0324(11) Uani 1 1 d . . . . .
H214 H 0.254387 0.619795 0.373181 0.039 Uiso 1 1 calc R U . . .
C215 C 0.3514(4) 0.6412(3) 0.2825(3) 0.0250(10) Uani 1 1 d . . . . .
O216 O 0.4499(3) 0.6306(2) 0.31863(16) 0.0268(7) Uani 1 1 d . . . . .
C217 C 0.4484(5) 0.6126(5) 0.3979(3) 0.0526(18) Uani 1 1 d . . . . .
H21A H 0.414440 0.552147 0.414586 0.063 Uiso 1 1 calc R U . . .
H21B H 0.405134 0.661120 0.417467 0.063 Uiso 1 1 calc R U . . .
C218 C 0.5640(5) 0.6118(4) 0.4268(3) 0.0434(15) Uani 1 1 d . . . . .
O219 O 0.6410(3) 0.6259(2) 0.38363(18) 0.0304(8) Uani 1 1 d . . . . .
O220 O 0.5732(4) 0.5969(4) 0.4953(2) 0.0743(17) Uani 1 1 d . . . . .
O230 O 0.5966(2) 0.7825(2) 0.27236(16) 0.0211(6) Uani 1 1 d D . . . .
H231 H 0.652(3) 0.811(3) 0.256(3) 0.032 Uiso 1 1 d D U . . .
H232 H 0.578(4) 0.803(3) 0.3109(17) 0.032 Uiso 1 1 d D U . . .
O240 O 0.6095(3) 0.4997(2) 0.28047(17) 0.0238(7) Uani 1 1 d D . . . .
H241 H 0.661(3) 0.484(4) 0.255(3) 0.036 Uiso 1 1 d D U . . .
H242 H 0.607(5) 0.473(3) 0.3242(11) 0.036 Uiso 1 1 d D U . . .
O301 O 0.7606(2) 0.4008(2) 0.22018(15) 0.0200(6) Uani 1 1 d . . . . .
C302 C 0.7822(3) 0.4077(3) 0.1483(2) 0.0204(9) Uani 1 1 d . . . . .
C303 C 0.6985(4) 0.4149(3) 0.0962(2) 0.0261(10) Uani 1 1 d . . . . .
H303 H 0.625142 0.415167 0.112187 0.031 Uiso 1 1 calc R U . . .
C304 C 0.7220(4) 0.4217(3) 0.0222(3) 0.0314(11) Uani 1 1 d . . . . .
H304 H 0.664479 0.427312 -0.012420 0.038 Uiso 1 1 calc R U . . .
C305 C 0.8284(4) 0.4204(3) -0.0029(2) 0.0313(11) Uani 1 1 d . . . . .
H305 H 0.843470 0.424030 -0.054077 0.038 Uiso 1 1 calc R U . . .
C306 C 0.9123(4) 0.4138(3) 0.0476(2) 0.0264(10) Uani 1 1 d . . . . .
H306 H 0.985216 0.412731 0.030876 0.032 Uiso 1 1 calc R U . . .
C307 C 0.8905(4) 0.4089(3) 0.1224(2) 0.0204(9) Uani 1 1 d . . . . .
N308 N 0.9694(3) 0.4031(2) 0.17894(19) 0.0200(8) Uani 1 1 d . . . . .
C309 C 1.0718(4) 0.4116(3) 0.1651(2) 0.0235(9) Uani 1 1 d . . . . .
H309 H 1.092168 0.423281 0.114558 0.028 Uiso 1 1 calc R U . . .
C310 C 1.1594(4) 0.4051(3) 0.2184(3) 0.0240(10) Uani 1 1 d . . . . .
C311 C 1.2630(4) 0.4201(3) 0.1867(3) 0.0331(11) Uani 1 1 d . . . . .
H311 H 1.269365 0.436079 0.134789 0.040 Uiso 1 1 calc R U . . .
C312 C 1.3560(4) 0.4123(4) 0.2294(3) 0.0373(12) Uani 1 1 d . . . . .
H312 H 1.425040 0.423092 0.206859 0.045 Uiso 1 1 calc R U . . .
C313 C 1.3473(4) 0.3887(3) 0.3045(3) 0.0367(12) Uani 1 1 d . . . . .
H313 H 1.410878 0.381872 0.333881 0.044 Uiso 1 1 calc R U . . .
C314 C 1.2467(4) 0.3747(3) 0.3376(3) 0.0311(11) Uani 1 1 d . . . . .
H314 H 1.241554 0.358689 0.389624 0.037 Uiso 1 1 calc R U . . .
C315 C 1.1529(4) 0.3842(3) 0.2951(3) 0.0253(10) Uani 1 1 d . . . . .
O316 O 1.0517(2) 0.3716(2) 0.32821(16) 0.0236(7) Uani 1 1 d . . . . .
C317 C 1.0450(4) 0.3541(4) 0.4078(2) 0.0304(11) Uani 1 1 d . . . . .
H31A H 1.085296 0.402044 0.428866 0.037 Uiso 1 1 calc R U . . .
H31B H 1.078303 0.293133 0.426104 0.037 Uiso 1 1 calc R U . . .
C318 C 0.9278(4) 0.3553(3) 0.4320(2) 0.0275(10) Uani 1 1 d . . . . .
O319 O 0.8535(3) 0.3694(2) 0.38537(15) 0.0242(7) Uani 1 1 d . . . . .
O320 O 0.9117(3) 0.3422(3) 0.50053(17) 0.0412(9) Uani 1 1 d . . . . .
O330 O 0.9072(2) 0.5283(2) 0.27837(16) 0.0215(6) Uani 1 1 d D . . . .
H331 H 0.851(3) 0.559(3) 0.264(3) 0.032 Uiso 1 1 d D U . . .
H332 H 0.924(4) 0.551(3) 0.3159(18) 0.032 Uiso 1 1 d D U . . .
O340 O 0.8990(2) 0.2468(2) 0.27968(16) 0.0204(6) Uani 1 1 d D . . . .
H341 H 0.853(3) 0.221(3) 0.256(3) 0.031 Uiso 1 1 d D U . . .
H342 H 0.895(4) 0.214(3) 0.3209(14) 0.031 Uiso 1 1 d D U . . .
O401 O 0.7608(2) -0.1003(2) 0.22504(15) 0.0189(6) Uani 1 1 d . . . . .
C402 C 0.7751(3) -0.0920(3) 0.1525(2) 0.0190(9) Uani 1 1 d . . . . .
C403 C 0.6878(4) -0.0843(3) 0.1038(2) 0.0236(9) Uani 1 1 d . . . . .
H403 H 0.616061 -0.083604 0.122662 0.028 Uiso 1 1 calc R U . . .
C404 C 0.7039(4) -0.0776(3) 0.0289(3) 0.0288(10) Uani 1 1 d . . . . .
H404 H 0.643201 -0.071625 -0.003134 0.035 Uiso 1 1 calc R U . . .
C405 C 0.8078(4) -0.0796(3) -0.0003(3) 0.0308(11) Uani 1 1 d . . . . .
H405 H 0.818049 -0.076504 -0.051977 0.037 Uiso 1 1 calc R U . . .
C406 C 0.8963(4) -0.0862(3) 0.0460(2) 0.0251(10) Uani 1 1 d . . . . .
H406 H 0.967532 -0.087266 0.026219 0.030 Uiso 1 1 calc R U . . .
C407 C 0.8811(3) -0.0912(3) 0.1219(2) 0.0208(9) Uani 1 1 d . . . . .
N408 N 0.9652(3) -0.0960(2) 0.17446(19) 0.0201(8) Uani 1 1 d . . . . .
C409 C 1.0658(4) -0.0879(3) 0.1557(3) 0.0249(10) Uani 1 1 d . . . . .
H409 H 1.079960 -0.079072 0.104187 0.030 Uiso 1 1 calc R U . . .
C410 C 1.1600(4) -0.0904(3) 0.2023(3) 0.0247(10) Uani 1 1 d . . . . .
C411 C 1.2594(4) -0.0803(3) 0.1640(3) 0.0288(10) Uani 1 1 d . . . . .
H411 H 1.259024 -0.073097 0.111640 0.035 Uiso 1 1 calc R U . . .
C412 C 1.3566(4) -0.0805(3) 0.1996(3) 0.0311(11) Uani 1 1 d . . . . .
H412 H 1.422564 -0.073668 0.172496 0.037 Uiso 1 1 calc R U . . .
C413 C 1.3571(4) -0.0906(3) 0.2753(3) 0.0278(10) Uani 1 1 d . . . . .
H413 H 1.424105 -0.090707 0.300560 0.033 Uiso 1 1 calc R U . . .
C414 C 1.2617(4) -0.1007(3) 0.3152(3) 0.0288(10) Uani 1 1 d . . . . .
H414 H 1.263625 -0.107013 0.367478 0.035 Uiso 1 1 calc R U . . .
C415 C 1.1625(3) -0.1015(3) 0.2793(2) 0.0220(9) Uani 1 1 d . . . . .
O416 O 1.0662(2) -0.1130(2) 0.31845(17) 0.0257(7) Uani 1 1 d . . . . .
C417 C 1.0706(4) -0.1143(3) 0.3973(2) 0.0269(10) Uani 1 1 d . . . . .
H41A H 1.104071 -0.056695 0.408169 0.032 Uiso 1 1 calc R U . . .
H41B H 1.116040 -0.167213 0.419718 0.032 Uiso 1 1 calc R U . . .
C418 C 0.9579(4) -0.1227(3) 0.4303(2) 0.0263(10) Uani 1 1 d . . . . .
O419 O 0.8769(2) -0.1292(2) 0.38787(16) 0.0240(7) Uani 1 1 d . . . . .
O420 O 0.9522(3) -0.1245(3) 0.49751(17) 0.0338(8) Uani 1 1 d . . . . .
O430 O 0.9065(2) 0.0296(2) 0.27726(16) 0.0207(6) Uani 1 1 d D . . . .
H431 H 0.849(2) 0.057(3) 0.263(3) 0.031 Uiso 1 1 d D U . . .
H432 H 0.912(4) 0.046(3) 0.3192(13) 0.031 Uiso 1 1 d D U . . .
O440 O 0.9031(2) -0.2524(2) 0.28243(16) 0.0213(6) Uani 1 1 d D . . . .
H441 H 0.853(3) -0.275(3) 0.261(3) 0.032 Uiso 1 1 d D U . . .
H442 H 0.902(4) -0.286(3) 0.3238(14) 0.032 Uiso 1 1 d D U . . .
O510 O 1.1072(3) -0.1147(2) 0.59800(17) 0.0261(7) Uani 1 1 d D . . . .
H511 H 1.062(3) -0.115(4) 0.5642(19) 0.039 Uiso 1 1 d D U . . .
H512 H 1.1700(16) -0.112(4) 0.580(2) 0.039 Uiso 1 1 d D U . . .
O520 O 0.5580(3) -0.1387(2) 0.40102(17) 0.0291(7) Uani 1 1 d D . . . .
H521 H 0.507(3) -0.133(4) 0.430(2) 0.044 Uiso 1 1 d D U . . .
H522 H 0.613(2) -0.159(4) 0.425(2) 0.044 Uiso 1 1 d D U . . .
O530 O 0.9298(3) -0.3862(2) 0.40525(16) 0.0277(7) Uani 1 1 d D . . . .
H531 H 0.975(3) -0.367(4) 0.434(2) 0.041 Uiso 1 1 d D U . . .
H532 H 0.877(3) -0.409(4) 0.430(2) 0.041 Uiso 1 1 d D U . . .
O540 O 0.5923(4) 0.3715(2) 0.40838(19) 0.0429(10) Uani 1 1 d . . . . .
O550 O 0.7233(3) -0.2321(2) 0.47556(19) 0.0348(8) Uani 1 1 d . . . . .
O560 O 0.7886(3) 0.5167(3) 0.5033(3) 0.0560(12) Uani 1 1 d . . . . .
O570 O 0.7113(4) 0.2771(4) 0.5175(3) 0.0662(13) Uani 1 1 d D . . . .
H571 H 0.696(6) 0.223(3) 0.508(5) 0.099 Uiso 1 1 d D U . . .
H572 H 0.7794(16) 0.277(5) 0.526(5) 0.099 Uiso 1 1 d D U . . .

loop_
_atom_site_aniso_label
_atom_site_aniso_U_11
_atom_site_aniso_U_22
_atom_site_aniso_U_33
_atom_site_aniso_U_23
_atom_site_aniso_U_13
_atom_site_aniso_U_12
Ni1 0.0163(4) 0.0188(4) 0.0144(3) -0.0003(3) 0.0031(3) -0.0004(3)
Ni2 0.0193(4) 0.0190(4) 0.0177(4) 0.0010(3) -0.0039(3) 0.0005(3)
Ni3 0.0183(4) 0.0191(4) 0.0148(4) 0.0004(3) -0.0012(3) 0.0009(3)
Ni4 0.0174(4) 0.0192(4) 0.0162(4) -0.0012(3) -0.0005(3) 0.0002(3)
O101 0.0186(15) 0.0224(16) 0.0126(14) 0.0004(11) -0.0007(11) -0.0008(12)
C102 0.018(2) 0.019(2) 0.016(2) -0.0005(16) 0.0047(16) -0.0012(16)
C103 0.021(2) 0.027(2) 0.020(2) -0.0004(18) 0.0040(17) 0.0001(18)
C104 0.030(3) 0.030(3) 0.017(2) 0.0012(19) 0.0072(18) 0.0023(19)
C105 0.034(3) 0.031(3) 0.015(2) -0.0002(19) -0.0016(18) 0.002(2)
C106 0.021(2) 0.026(2) 0.022(2) -0.0010(18) -0.0058(18) 0.0018(18)
C107 0.019(2) 0.021(2) 0.016(2) -0.0009(17) -0.0002(16) 0.0010(17)
N108 0.0148(18) 0.0193(19) 0.0197(18) -0.0004(14) 0.0014(14) 0.0017(14)
C109 0.023(2) 0.024(2) 0.026(2) -0.0044(19) -0.0024(18) 0.0014(18)
C110 0.016(2) 0.020(2) 0.032(2) -0.0024(19) 0.0015(18) 0.0001(17)
C111 0.020(2) 0.030(3) 0.033(3) -0.006(2) -0.0026(19) 0.0021(18)
C112 0.014(2) 0.027(3) 0.048(3) -0.006(2) 0.000(2) 0.0001(18)
C113 0.021(2) 0.025(3) 0.040(3) -0.007(2) 0.007(2) -0.0007(18)
C114 0.029(3) 0.024(2) 0.027(2) -0.0021(19) 0.0045(19) -0.0003(19)
C115 0.019(2) 0.015(2) 0.031(2) -0.0020(18) 0.0004(18) 0.0011(16)
O116 0.0199(15) 0.0282(17) 0.0197(15) -0.0016(13) 0.0052(12) -0.0007(12)
C117 0.027(2) 0.031(3) 0.018(2) 0.0007(19) 0.0036(18) 0.0029(19)
C118 0.030(2) 0.023(2) 0.019(2) -0.0006(18) 0.0066(19) 0.0004(18)
O119 0.0265(17) 0.0272(17) 0.0156(15) -0.0003(12) 0.0035(12) 0.0002(13)
O120 0.0308(18) 0.044(2) 0.0163(16) -0.0003(14) 0.0029(13) 0.0015(15)
O130 0.0219(16) 0.0216(16) 0.0192(15) -0.0016(12) 0.0052(12) -0.0027(12)
O140 0.0252(17) 0.0190(16) 0.0217(16) -0.0008(12) 0.0084(13) 0.0006(12)
O201 0.0197(15) 0.0227(16) 0.0249(16) -0.0022(13) -0.0034(12) 0.0007(12)
C202 0.025(2) 0.017(2) 0.027(2) -0.0011(18) 0.0018(18) 0.0025(17)
C203 0.019(2) 0.029(3) 0.044(3) -0.003(2) 0.005(2) 0.0023(19)
C204 0.039(3) 0.032(3) 0.034(3) 0.001(2) 0.017(2) 0.007(2)
C205 0.043(3) 0.033(3) 0.025(2) -0.002(2) 0.006(2) 0.009(2)
C206 0.031(3) 0.024(2) 0.024(2) -0.0007(19) 0.0008(19) 0.0065(19)
C207 0.024(2) 0.018(2) 0.026(2) -0.0006(18) 0.0023(18) 0.0027(17)
N208 0.0183(19) 0.0179(19) 0.0185(17) -0.0001(14) -0.0002(14) 0.0002(14)
C209 0.027(2) 0.025(2) 0.017(2) -0.0003(18) -0.0043(18) -0.0013(18)
C210 0.019(2) 0.022(2) 0.023(2) -0.0010(18) -0.0017(17) 0.0001(17)
C211 0.025(2) 0.033(3) 0.032(3) 0.003(2) -0.008(2) 0.000(2)
C212 0.021(2) 0.036(3) 0.044(3) 0.001(2) -0.006(2) 0.002(2)
C213 0.022(3) 0.034(3) 0.053(3) -0.012(2) 0.010(2) -0.003(2)
C214 0.029(3) 0.040(3) 0.029(3) -0.006(2) 0.006(2) -0.007(2)
C215 0.020(2) 0.022(2) 0.034(3) -0.0058(19) -0.0024(19) -0.0016(17)
O216 0.0263(17) 0.0374(19) 0.0153(15) 0.0013(13) -0.0018(12) -0.0044(14)
C217 0.049(4) 0.092(5) 0.015(2) 0.001(3) 0.002(2) -0.035(3)
C218 0.053(4) 0.054(4) 0.019(2) 0.012(2) -0.013(2) -0.024(3)
O219 0.0361(19) 0.0282(18) 0.0251(17) 0.0021(14) -0.0122(15) -0.0031(14)
O220 0.070(3) 0.128(5) 0.019(2) 0.016(2) -0.0116(19) -0.057(3)
O230 0.0213(16) 0.0216(16) 0.0204(15) -0.0028(13) 0.0018(12) -0.0017(12)
O240 0.0249(17) 0.0200(17) 0.0244(16) 0.0029(13) 0.0020(13) 0.0016(13)
O301 0.0190(15) 0.0241(16) 0.0156(14) 0.0011(12) 0.0002(11) 0.0005(12)
C302 0.022(2) 0.016(2) 0.022(2) 0.0022(17) -0.0006(17) -0.0008(17)
C303 0.026(2) 0.026(3) 0.025(2) 0.0014(19) -0.0062(19) 0.0003(19)
C304 0.038(3) 0.030(3) 0.024(2) 0.003(2) -0.012(2) -0.003(2)
C305 0.047(3) 0.032(3) 0.014(2) 0.0001(19) -0.003(2) -0.006(2)
C306 0.033(3) 0.024(2) 0.021(2) 0.0007(19) 0.0021(19) -0.0014(19)
C307 0.025(2) 0.018(2) 0.017(2) 0.0000(17) -0.0026(17) 0.0001(17)
N308 0.024(2) 0.0169(19) 0.0179(18) 0.0004(14) -0.0014(15) 0.0025(14)
C309 0.023(2) 0.025(2) 0.021(2) -0.0005(18) 0.0022(18) -0.0012(18)
C310 0.020(2) 0.021(2) 0.032(2) -0.0045(19) 0.0036(19) 0.0005(17)
C311 0.023(2) 0.029(3) 0.047(3) -0.005(2) 0.007(2) 0.000(2)
C312 0.020(2) 0.033(3) 0.061(4) -0.010(3) 0.000(2) 0.000(2)
C313 0.019(2) 0.029(3) 0.063(4) -0.011(3) -0.013(2) 0.0053(19)
C314 0.026(3) 0.026(3) 0.041(3) -0.004(2) -0.014(2) 0.0025(19)
C315 0.018(2) 0.020(2) 0.038(3) -0.004(2) -0.0036(19) 0.0005(17)
O316 0.0217(16) 0.0301(18) 0.0175(15) 0.0013(13) -0.0055(12) 0.0017(13)
C317 0.035(3) 0.036(3) 0.018(2) 0.007(2) -0.0081(19) -0.005(2)
C318 0.038(3) 0.023(2) 0.021(2) -0.0004(18) -0.003(2) -0.005(2)
O319 0.0300(17) 0.0265(17) 0.0141(14) 0.0033(12) -0.0002(13) 0.0011(13)
O320 0.050(2) 0.059(2) 0.0140(16) 0.0014(15) -0.0042(15) -0.0240(19)
O330 0.0237(16) 0.0207(17) 0.0201(15) -0.0029(13) -0.0040(13) 0.0023(12)
O340 0.0209(16) 0.0190(16) 0.0199(15) 0.0018(12) -0.0040(12) -0.0019(12)
O401 0.0158(14) 0.0234(16) 0.0169(14) -0.0008(12) 0.0019(11) 0.0004(11)
C402 0.022(2) 0.016(2) 0.018(2) -0.0009(17) 0.0020(17) -0.0014(16)
C403 0.019(2) 0.026(2) 0.024(2) 0.0008(19) 0.0003(18) -0.0023(18)
C404 0.033(3) 0.031(3) 0.021(2) 0.0002(19) -0.0061(19) -0.005(2)
C405 0.038(3) 0.035(3) 0.020(2) -0.004(2) 0.003(2) -0.008(2)
C406 0.027(2) 0.029(3) 0.019(2) -0.0036(19) 0.0080(18) -0.0039(19)
C407 0.020(2) 0.020(2) 0.022(2) -0.0023(18) 0.0008(17) -0.0023(17)
N408 0.0205(19) 0.0187(19) 0.0212(18) -0.0040(15) 0.0005(15) 0.0019(14)
C409 0.020(2) 0.029(3) 0.027(2) -0.009(2) 0.0047(18) -0.0021(18)
C410 0.019(2) 0.024(2) 0.033(3) -0.008(2) 0.0047(19) -0.0018(17)
C411 0.024(2) 0.036(3) 0.027(2) -0.008(2) 0.0046(19) -0.002(2)
C412 0.019(2) 0.035(3) 0.041(3) -0.008(2) 0.005(2) 0.0000(19)
C413 0.019(2) 0.030(3) 0.033(3) 0.000(2) -0.0013(19) 0.0029(18)
C414 0.029(3) 0.026(3) 0.030(3) -0.001(2) -0.002(2) 0.0020(19)
C415 0.018(2) 0.020(2) 0.028(2) -0.0050(18) 0.0056(18) -0.0017(17)
O416 0.0231(16) 0.0313(18) 0.0229(16) -0.0052(13) -0.0029(13) 0.0017(13)
C417 0.026(2) 0.036(3) 0.017(2) 0.0015(19) -0.0017(18) -0.001(2)
C418 0.031(3) 0.025(2) 0.022(2) 0.0000(19) -0.0030(19) 0.0007(19)
O419 0.0291(17) 0.0274(17) 0.0149(14) -0.0006(12) -0.0016(13) -0.0029(13)
O420 0.0311(19) 0.052(2) 0.0169(16) -0.0019(15) -0.0002(13) -0.0006(16)
O430 0.0207(16) 0.0210(16) 0.0204(15) -0.0035(13) -0.0041(12) 0.0023(12)
O440 0.0225(16) 0.0206(16) 0.0200(15) 0.0002(12) -0.0048(12) -0.0011(12)
O510 0.0243(17) 0.0336(19) 0.0199(16) -0.0023(14) 0.0006(13) 0.0000(14)
O520 0.0323(19) 0.0351(19) 0.0179(16) 0.0015(14) 0.0064(13) 0.0037(15)
O530 0.0315(19) 0.0349(19) 0.0157(15) 0.0000(13) 0.0002(13) -0.0070(14)
O540 0.075(3) 0.029(2) 0.0234(18) -0.0002(15) -0.0183(18) -0.0002(18)
O550 0.0254(18) 0.040(2) 0.0375(19) -0.0010(16) -0.0011(15) -0.0005(15)
O560 0.039(2) 0.038(2) 0.086(3) 0.008(2) 0.024(2) 0.0027(18)
O570 0.062(3) 0.072(3) 0.065(3) -0.009(3) -0.004(3) -0.001(3)

loop_
_atom_type_symbol
_atom_type_description
_atom_type_scat_dispersion_real
_atom_type_scat_dispersion_imag
_atom_type_scat_source
C C 0.0181 0.0091 'International Tables Vol C Tables 4.2.6.8 and 6.1.1.4'
H H 0.0000 0.0000 'International Tables Vol C Tables 4.2.6.8 and 6.1.1.4'
N N 0.0311 0.0180 'International Tables Vol C Tables 4.2.6.8 and 6.1.1.4'
O O 0.0492 0.0322 'International Tables Vol C Tables 4.2.6.8 and 6.1.1.4'
Ni Ni -3.0029 0.5091 'International Tables Vol C Tables 4.2.6.8 and 6.1.1.4'

loop_
_exptl_crystal_face_index_h
_exptl_crystal_face_index_k
_exptl_crystal_face_index_l
_exptl_crystal_face_perp_dist
0.00 0.00 1.00 0.0400
0.00 0.00 -1.00 0.0400
0.00 -1.00 0.00 0.1200
0.00 1.00 0.00 0.1500
-1.00 0.00 -1.00 0.0700
1.00 0.00 1.00 0.0500
1.00 -1.00 1.00 0.0800
2.00 2.00 1.00 0.1200
-2.00 -2.00 -1.00 0.1000

loop_
_geom_angle_atom_site_label_1
_geom_angle_atom_site_label_2
_geom_angle_atom_site_label_3
_geom_angle
_geom_angle_site_symmetry_1
_geom_angle_site_symmetry_3
_geom_angle_publ_flag
N108 Ni1 O101 84.03(13) . . ?
N108 Ni1 O119 170.15(13) . . ?
O101 Ni1 O119 105.81(12) . . ?
N108 Ni1 O140 89.83(14) . . ?
O101 Ni1 O140 90.32(12) . . ?
O119 Ni1 O140 89.85(13) . . ?
N108 Ni1 O130 90.20(13) . . ?
O101 Ni1 O130 91.23(12) . . ?
O119 Ni1 O130 89.86(12) . . ?
O140 Ni1 O130 178.43(12) . . ?
N108 Ni1 O116 90.45(13) . . ?
O101 Ni1 O116 174.48(12) . . ?
O119 Ni1 O116 79.71(12) . . ?
O140 Ni1 O116 89.64(12) . . ?
O130 Ni1 O116 88.79(12) . . ?
N208 Ni2 O201 83.99(13) . . ?
N208 Ni2 O219 169.47(14) . . ?
O201 Ni2 O219 106.54(13) . . ?
N208 Ni2 O240 90.95(14) . . ?
O201 Ni2 O240 91.83(12) . . ?
O219 Ni2 O240 88.91(13) . . ?
N208 Ni2 O230 90.12(13) . . ?
O201 Ni2 O230 91.47(12) . . ?
O219 Ni2 O230 89.44(13) . . ?
O240 Ni2 O230 176.61(13) . . ?
N208 Ni2 O216 89.78(13) . . ?
O201 Ni2 O216 173.77(12) . . ?
O219 Ni2 O216 79.69(13) . . ?
O240 Ni2 O216 88.03(13) . . ?
O230 Ni2 O216 88.76(13) . . ?
N308 Ni3 O301 83.98(13) . . ?
N308 Ni3 O319 170.68(14) . . ?
O301 Ni3 O319 105.34(12) . . ?
N308 Ni3 O340 90.01(13) . . ?
O301 Ni3 O340 90.74(12) . . ?
O319 Ni3 O340 89.76(12) . . ?
N308 Ni3 O330 89.84(13) . . ?
O301 Ni3 O330 91.82(12) . . ?
O319 Ni3 O330 89.97(12) . . ?
O340 Ni3 O330 177.40(12) . . ?
N308 Ni3 O316 90.41(13) . . ?
O301 Ni3 O316 174.23(12) . . ?
O319 Ni3 O316 80.27(12) . . ?
O340 Ni3 O316 87.90(12) . . ?
O330 Ni3 O316 89.51(12) . . ?
N408 Ni4 O401 83.19(13) . . ?
N408 Ni4 O419 168.43(14) . . ?
O401 Ni4 O419 108.37(12) . . ?
N408 Ni4 O440 91.20(13) . . ?
O401 Ni4 O440 90.28(12) . . ?
O419 Ni4 O440 88.45(12) . . ?
N408 Ni4 O430 90.98(13) . . ?
O401 Ni4 O430 90.40(12) . . ?
O419 Ni4 O430 89.33(12) . . ?
O440 Ni4 O430 177.78(12) . . ?
N408 Ni4 O416 89.16(13) . . ?
O401 Ni4 O416 171.77(12) . . ?
O419 Ni4 O416 79.31(12) . . ?
O440 Ni4 O416 92.94(12) . . ?
O430 Ni4 O416 86.68(12) . . ?
C102 O101 Ni1 110.6(2) . . ?
O101 C102 C103 121.1(4) . . ?
O101 C102 C107 120.2(4) . . ?
C103 C102 C107 118.6(4) . . ?
C104 C103 C102 120.3(4) . . ?
C103 C104 C105 120.8(4) . . ?
C106 C105 C104 120.0(4) . . ?
C105 C106 C107 119.6(4) . . ?
C106 C107 C102 120.6(4) . . ?
C106 C107 N108 124.2(4) . . ?
C102 C107 N108 115.1(4) . . ?
C109 N108 C107 123.7(4) . . ?
C109 N108 Ni1 126.4(3) . . ?
C107 N108 Ni1 110.0(3) . . ?
N108 C109 C110 127.5(4) . . ?
C111 C110 C115 117.5(4) . . ?
C111 C110 C109 114.5(4) . . ?
C115 C110 C109 128.1(4) . . ?
C112 C111 C110 122.7(5) . . ?
C111 C112 C113 118.3(4) . . ?
C114 C113 C112 121.1(4) . . ?
C113 C114 C115 120.2(4) . . ?
O116 C115 C114 120.9(4) . . ?
O116 C115 C110 118.7(4) . . ?
C114 C115 C110 120.3(4) . . ?
C115 O116 C117 117.8(3) . . ?
C115 O116 Ni1 128.8(3) . . ?
C117 O116 Ni1 113.2(2) . . ?
O116 C117 C118 110.1(3) . . ?
O120 C118 O119 125.5(4) . . ?
O120 C118 C117 115.3(4) . . ?
O119 C118 C117 119.2(4) . . ?
C118 O119 Ni1 117.7(3) . . ?
C202 O201 Ni2 110.2(3) . . ?
O201 C202 C203 122.1(4) . . ?
O201 C202 C207 120.8(4) . . ?
C203 C202 C207 117.1(4) . . ?
C204 C203 C202 121.7(5) . . ?
C203 C204 C205 120.5(5) . . ?
C206 C205 C204 119.4(5) . . ?
C205 C206 C207 120.8(5) . . ?
C206 C207 C202 120.4(4) . . ?
C206 C207 N208 125.3(4) . . ?
C202 C207 N208 114.2(4) . . ?
C209 N208 C207 122.4(4) . . ?
C209 N208 Ni2 126.8(3) . . ?
C207 N208 Ni2 110.6(3) . . ?
N208 C209 C210 127.7(4) . . ?
C215 C210 C211 117.8(4) . . ?
C215 C210 C209 127.8(4) . . ?
C211 C210 C209 114.4(4) . . ?
C212 C211 C210 122.1(5) . . ?
C211 C212 C213 119.1(5) . . ?
C212 C213 C214 120.5(5) . . ?
C215 C214 C213 120.5(5) . . ?
O216 C215 C214 121.4(4) . . ?
O216 C215 C210 118.6(4) . . ?
C214 C215 C210 120.0(4) . . ?
C215 O216 C217 117.9(4) . . ?
C215 O216 Ni2 129.0(3) . . ?
C217 O216 Ni2 113.2(3) . . ?
O216 C217 C218 109.6(4) . . ?
O219 C218 O220 124.2(5) . . ?
O219 C218 C217 120.3(4) . . ?
O220 C218 C217 115.5(5) . . ?
C218 O219 Ni2 117.0(3) . . ?
C302 O301 Ni3 110.0(3) . . ?
O301 C302 C303 121.1(4) . . ?
O301 C302 C307 120.8(4) . . ?
C303 C302 C307 118.1(4) . . ?
C304 C303 C302 120.4(4) . . ?
C303 C304 C305 121.2(4) . . ?
C306 C305 C304 119.3(4) . . ?
C305 C306 C307 120.5(4) . . ?
C306 C307 C302 120.4(4) . . ?
C306 C307 N308 125.5(4) . . ?
C302 C307 N308 114.1(4) . . ?
C309 N308 C307 122.5(4) . . ?
C309 N308 Ni3 126.4(3) . . ?
C307 N308 Ni3 111.0(3) . . ?
N308 C309 C310 127.0(4) . . ?
C315 C310 C311 117.6(4) . . ?
C315 C310 C309 128.3(4) . . ?
C311 C310 C309 114.1(4) . . ?
C312 C311 C310 121.7(5) . . ?
C313 C312 C311 119.4(5) . . ?
C312 C313 C314 120.4(5) . . ?
C313 C314 C315 120.3(5) . . ?
O316 C315 C314 120.6(4) . . ?
O316 C315 C310 118.9(4) . . ?
C314 C315 C310 120.5(4) . . ?
C315 O316 C317 118.8(3) . . ?
C315 O316 Ni3 128.1(3) . . ?
C317 O316 Ni3 112.8(3) . . ?
O316 C317 C318 109.9(4) . . ?
O319 C318 O320 123.7(5) . . ?
O319 C318 C317 120.5(4) . . ?
O320 C318 C317 115.8(4) . . ?
C318 O319 Ni3 116.5(3) . . ?
C402 O401 Ni4 110.7(2) . . ?
O401 C402 C403 121.9(4) . . ?
O401 C402 C407 120.5(4) . . ?
C403 C402 C407 117.6(4) . . ?
C404 C403 C402 121.2(4) . . ?
C403 C404 C405 120.7(4) . . ?
C406 C405 C404 119.8(4) . . ?
C405 C406 C407 120.0(4) . . ?
C406 C407 N408 125.1(4) . . ?
C406 C407 C402 120.6(4) . . ?
N408 C407 C402 114.3(4) . . ?
C409 N408 C407 122.3(4) . . ?
C409 N408 Ni4 126.5(3) . . ?
C407 N408 Ni4 111.2(3) . . ?
N408 C409 C410 128.8(4) . . ?
C415 C410 C411 118.0(4) . . ?
C415 C410 C409 127.6(4) . . ?
C411 C410 C409 114.5(4) . . ?
C412 C411 C410 122.2(5) . . ?
C411 C412 C413 118.9(4) . . ?
C412 C413 C414 121.0(4) . . ?
C413 C414 C415 120.4(4) . . ?
O416 C415 C414 121.2(4) . . ?
O416 C415 C410 119.2(4) . . ?
C414 C415 C410 119.6(4) . . ?
C415 O416 C417 117.7(3) . . ?
C415 O416 Ni4 128.7(3) . . ?
C417 O416 Ni4 113.0(3) . . ?
O416 C417 C418 110.5(4) . . ?
O420 C418 O419 125.0(4) . . ?
O420 C418 C417 115.9(4) . . ?
O419 C418 C417 119.1(4) . . ?
C418 O419 Ni4 117.5(3) . . ?

loop_
_geom_bond_atom_site_label_1
_geom_bond_atom_site_label_2
_geom_bond_distance
_geom_bond_site_symmetry_2
_geom_bond_publ_flag
Ni1 N108 2.002(4) . ?
Ni1 O101 2.008(3) . ?
Ni1 O119 2.033(3) . ?
Ni1 O140 2.045(3) . ?
Ni1 O130 2.061(3) . ?
Ni1 O116 2.097(3) . ?
Ni2 N208 2.000(4) . ?
Ni2 O201 2.019(3) . ?
Ni2 O219 2.033(3) . ?
Ni2 O240 2.054(3) . ?
Ni2 O230 2.062(3) . ?
Ni2 O216 2.095(3) . ?
Ni3 N308 1.991(4) . ?
Ni3 O301 2.015(3) . ?
Ni3 O319 2.026(3) . ?
Ni3 O340 2.051(3) . ?
Ni3 O330 2.065(3) . ?
Ni3 O316 2.090(3) . ?
Ni4 N408 2.011(4) . ?
Ni4 O401 2.027(3) . ?
Ni4 O419 2.029(3) . ?
Ni4 O440 2.051(3) . ?
Ni4 O430 2.059(3) . ?
Ni4 O416 2.125(3) . ?
O101 C102 1.335(5) . ?
C102 C103 1.401(6) . ?
C102 C107 1.403(6) . ?
C103 C104 1.378(6) . ?
C104 C105 1.387(7) . ?
C105 C106 1.384(6) . ?
C106 C107 1.397(6) . ?
C107 N108 1.426(5) . ?
N108 C109 1.277(6) . ?
C109 C110 1.474(6) . ?
C110 C111 1.402(6) . ?
C110 C115 1.404(6) . ?
C111 C112 1.382(7) . ?
C112 C113 1.386(7) . ?
C113 C114 1.382(7) . ?
C114 C115 1.393(6) . ?
C115 O116 1.376(5) . ?
O116 C117 1.447(5) . ?
C117 C118 1.524(6) . ?
C118 O120 1.254(5) . ?
C118 O119 1.255(5) . ?
O201 C202 1.333(5) . ?
C202 C203 1.408(6) . ?
C202 C207 1.414(6) . ?
C203 C204 1.362(7) . ?
C204 C205 1.400(8) . ?
C205 C206 1.366(7) . ?
C206 C207 1.396(6) . ?
C207 N208 1.429(6) . ?
N208 C209 1.269(6) . ?
C209 C210 1.468(6) . ?
C210 C215 1.398(6) . ?
C210 C211 1.405(6) . ?
C211 C212 1.373(7) . ?
C212 C213 1.378(8) . ?
C213 C214 1.387(7) . ?
C214 C215 1.387(7) . ?
C215 O216 1.385(5) . ?
O216 C217 1.439(6) . ?
C217 C218 1.524(8) . ?
C218 O219 1.234(7) . ?
C218 O220 1.249(6) . ?
O301 C302 1.333(5) . ?
C302 C303 1.404(6) . ?
C302 C307 1.415(6) . ?
C303 C304 1.378(7) . ?
C304 C305 1.389(7) . ?
C305 C306 1.386(7) . ?
C306 C307 1.389(6) . ?
C307 N308 1.420(5) . ?
N308 C309 1.292(6) . ?
C309 C310 1.456(6) . ?
C310 C315 1.397(7) . ?
C310 C311 1.408(6) . ?
C311 C312 1.387(7) . ?
C312 C313 1.374(8) . ?
C313 C314 1.384(7) . ?
C314 C315 1.393(6) . ?
C315 O316 1.389(5) . ?
O316 C317 1.447(5) . ?
C317 C318 1.511(7) . ?
C318 O319 1.252(6) . ?
C318 O320 1.258(6) . ?
O401 C402 1.330(5) . ?
C402 C403 1.397(6) . ?
C402 C407 1.419(6) . ?
C403 C404 1.376(6) . ?
C404 C405 1.390(7) . ?
C405 C406 1.382(7) . ?
C406 C407 1.396(6) . ?
C407 N408 1.415(6) . ?
N408 C409 1.289(6) . ?
C409 C410 1.444(6) . ?
C410 C415 1.398(7) . ?
C410 C411 1.410(6) . ?
C411 C412 1.369(7) . ?
C412 C413 1.375(7) . ?
C413 C414 1.381(7) . ?
C414 C415 1.395(7) . ?
C415 O416 1.384(5) . ?
O416 C417 1.445(5) . ?
C417 C418 1.513(6) . ?
C418 O420 1.232(6) . ?
C418 O419 1.284(5) . ?

loop_
_geom_hbond_atom_site_label_D
_geom_hbond_atom_site_label_H
_geom_hbond_atom_site_label_A
_geom_hbond_distance_DH
_geom_hbond_distance_HA
_geom_hbond_distance_DA
_geom_hbond_angle_DHA
_geom_hbond_site_symmetry_A
_geom_hbond_publ_flag
O130 H131 O301 0.839(10) 1.94(2) 2.742(4) 160(5) . yes
O130 H132 O540 0.839(10) 1.990(17) 2.811(5) 166(5) . yes
O140 H141 O401 0.837(10) 1.89(2) 2.693(4) 160(5) . yes
O140 H142 O520 0.836(10) 1.921(14) 2.750(4) 171(5) . yes
O230 H231 O401 0.841(10) 1.900(16) 2.725(4) 167(5) 1_565 yes
O230 H232 O520 0.840(10) 1.980(14) 2.811(4) 170(5) 1_565 yes
O240 H241 O301 0.841(10) 1.89(3) 2.678(4) 155(5) . yes
O240 H242 O540 0.839(10) 1.99(2) 2.787(5) 159(5) . yes
O330 H331 O201 0.837(10) 1.926(18) 2.743(4) 165(5) . yes
O330 H332 O530 0.836(10) 1.994(16) 2.817(4) 168(5) 1_565 yes
O340 H341 O101 0.834(10) 1.875(15) 2.699(4) 169(5) . yes
O340 H342 O510 0.837(10) 1.917(17) 2.737(4) 166(5) 2_756 yes
O430 H431 O101 0.837(10) 1.929(19) 2.740(4) 163(5) . yes
O430 H432 O510 0.839(10) 1.96(2) 2.765(4) 161(5) 2_756 yes
O440 H441 O201 0.838(10) 1.883(15) 2.711(4) 170(5) 1_545 yes
O440 H442 O530 0.839(10) 1.96(2) 2.775(4) 162(5) . yes
O510 H511 O420 0.839(10) 1.850(12) 2.685(5) 173(5) . yes
O510 H512 O119 0.838(10) 2.11(3) 2.823(4) 143(4) 2_756 yes
O520 H521 O120 0.837(10) 1.917(12) 2.751(5) 175(5) 2_656 yes
O520 H522 O550 0.839(10) 1.881(18) 2.703(5) 166(6) . yes
O530 H531 O320 0.842(10) 1.928(14) 2.762(5) 171(6) 2_756 yes
O570 H571 O120 0.857(10) 1.95(3) 2.758(6) 158(8) . yes
O570 H572 O320 0.854(10) 1.92(5) 2.661(6) 145(8) . yes
